data_7007472
loop_
_publ_author_name
'Decken, Andreas'
'Nikiforov, Grigori B.'
'Passmore, Jack'

_publ_section_title
;
 The reaction of TiF4 with Li(OC(CF3)2Ph): direct synthetic route to
 the lithium-titanium heterometallic fluoride bridged complex
 {Li(THF)2TiF3(OC(CF3)2Ph)2}2 and Ti(OC(CF3)2Ph)4 alkoxide.
;
_journal_issue 36
_journal_name_full 'Dalton transactions (Cambridge, England : 2003)'
_journal_page_first 4328
_journal_page_last 4334
_journal_paper_doi 10.1039/b606012a
_journal_year 2006
_chemical_formula_sum 'C26 H26 F15 Li O4 Ti'
_chemical_formula_weight 742.31
_space_group_IT_number 2
_symmetry_cell_setting triclinic
_symmetry_Int_Tables_number 2
_symmetry_space_group_name_Hall '-P 1'
_symmetry_space_group_name_H-M 'P -1'
_atom_sites_solution_hydrogens geom
_atom_sites_solution_primary direct
_atom_sites_solution_secondary difmap
_audit_creation_method SHELXL-97
_cell_angle_alpha 86.285(3)
_cell_angle_beta 73.048(3)
_cell_angle_gamma 70.442(2)
_cell_formula_units_Z 2
_cell_length_a 11.4160(13)
_cell_length_b 11.6326(13)
_cell_length_c 12.4470(15)
_cell_measurement_temperature 198(1)
_cell_volume 1488.9(3)
_computing_cell_refinement 'Bruker SMART'
_computing_data_collection 'Bruker SMART'
_computing_data_reduction 'Bruker SAINT'
_computing_molecular_graphics 'Bruker SHELXTL'
_computing_publication_material 'Bruker SHELXTL'
_computing_structure_refinement 'SHELXL-97 (Sheldrick, 1997)'
_computing_structure_solution 'SHELXS-97 (Sheldrick, 1997)'
_diffrn_ambient_temperature 198(1)
_diffrn_measured_fraction_theta_full 0.951
_diffrn_measured_fraction_theta_max 0.951
_diffrn_radiation_monochromator graphite
_diffrn_radiation_probe x-ray
_diffrn_radiation_type MoK\a
_diffrn_radiation_wavelength 0.71073
_diffrn_reflns_av_R_equivalents 0.0190
_diffrn_reflns_av_sigmaI/netI 0.0331
_diffrn_reflns_limit_h_max 14
_diffrn_reflns_limit_h_min -14
_diffrn_reflns_limit_k_max 14
_diffrn_reflns_limit_k_min -13
_diffrn_reflns_limit_l_max 16
_diffrn_reflns_limit_l_min -16
_diffrn_reflns_number 10701
_diffrn_reflns_theta_full 27.49
_diffrn_reflns_theta_max 27.49
_diffrn_reflns_theta_min 1.71
_diffrn_source 'fine-focus sealed tube'
_diffrn_source_type 'Bruker AXS SMART1000/P4'
_diffrn_standards_decay_% 0
_diffrn_standards_interval_count 0
_diffrn_standards_interval_time 0
_diffrn_standards_number 0
_exptl_absorpt_coefficient_mu 0.414
_exptl_absorpt_correction_type multi-scan
_exptl_absorpt_process_details 'SADABS (Sheldrick, 1997b)'
_exptl_crystal_colour Colourless
_exptl_crystal_density_diffrn 1.656
_exptl_crystal_density_method 'not measured'
_exptl_crystal_description Irregular
_exptl_crystal_F_000 748
_exptl_crystal_size_max 0.325
_exptl_crystal_size_mid 0.3
_exptl_crystal_size_min 0.175
_refine_diff_density_max 0.684
_refine_diff_density_min -0.514
_refine_diff_density_rms 0.062
_refine_ls_extinction_method none
_refine_ls_goodness_of_fit_ref 1.110
_refine_ls_hydrogen_treatment constr
_refine_ls_matrix_type full
_refine_ls_number_parameters 424
_refine_ls_number_reflns 6503
_refine_ls_number_restraints 0
_refine_ls_restrained_S_all 1.110
_refine_ls_R_factor_all 0.0514
_refine_ls_R_factor_gt 0.0403
_refine_ls_shift/su_max 0.001
_refine_ls_shift/su_mean 0.000
_refine_ls_structure_factor_coef Fsqd
_refine_ls_weighting_details 'calc w=1/[\s^2^(Fo^2^)+(0.0637P)^2^+0.3793P] where P=(Fo^2^+2Fc^2^)/3'
_refine_ls_weighting_scheme calc
_refine_ls_wR_factor_gt 0.1131
_refine_ls_wR_factor_ref 0.1200
_reflns_number_gt 5365
_reflns_number_total 6503
_reflns_threshold_expression 'I > 2\s(I)'
_cod_data_source_file b606012a.txt
_cod_data_source_block jp031032
_cod_database_code 7007472

loop_
_symmetry_equiv_pos_as_xyz
'x, y, z'
'-x, -y, -z'

loop_
_atom_site_label
_atom_site_type_symbol
_atom_site_fract_x
_atom_site_fract_y
_atom_site_fract_z
_atom_site_U_iso_or_equiv
_atom_site_adp_type
_atom_site_occupancy
_atom_site_symmetry_multiplicity
_atom_site_calc_flag
_atom_site_refinement_flags
_atom_site_disorder_assembly
_atom_site_disorder_group
Ti Ti 0.09416(3) 0.85829(3) 0.00177(3) 0.02105(10) Uani 1 1 d . . .
Li Li 0.1814(3) 1.0882(3) 0.0734(3) 0.0313(7) Uani 1 1 d . . .
F1 F -0.02987(10) 0.82055(10) -0.04395(9) 0.0286(2) Uani 1 1 d . . .
F2 F -0.05833(10) 0.99575(9) 0.09538(8) 0.0247(2) Uani 1 1 d . . .
F3 F 0.19685(10) 0.92922(10) 0.04914(10) 0.0290(2) Uani 1 1 d . . .
O1 O 0.22778(13) 0.76865(12) -0.11054(11) 0.0285(3) Uani 1 1 d . . .
O2 O 0.09157(12) 0.75557(11) 0.11783(10) 0.0242(3) Uani 1 1 d . . .
C1 C 0.32668(18) 0.68225(17) -0.18450(16) 0.0278(4) Uani 1 1 d . . .
C2 C 0.4295(2) 0.6218(2) -0.1226(2) 0.0424(5) Uani 1 1 d . . .
C3 C 0.2675(2) 0.5890(2) -0.21118(18) 0.0373(5) Uani 1 1 d . . .
C4 C 0.38452(18) 0.73724(18) -0.29411(16) 0.0280(4) Uani 1 1 d . . .
C5 C 0.3209(2) 0.8566(2) -0.31517(18) 0.0338(4) Uani 1 1 d . . .
H5 H 0.2440 0.9038 -0.2613 0.041 Uiso 1 1 calc R . .
C6 C 0.3696(2) 0.9073(2) -0.4153(2) 0.0452(6) Uani 1 1 d . . .
H6 H 0.3253 0.9891 -0.4298 0.054 Uiso 1 1 calc R . .
C7 C 0.4811(2) 0.8405(2) -0.4936(2) 0.0458(6) Uani 1 1 d . . .
H7 H 0.5143 0.8761 -0.5614 0.055 Uiso 1 1 calc R . .
C8 C 0.5444(2) 0.7216(2) -0.4732(2) 0.0478(6) Uani 1 1 d . . .
H8 H 0.6213 0.6750 -0.5273 0.057 Uiso 1 1 calc R . .
C9 C 0.4964(2) 0.6693(2) -0.3740(2) 0.0425(5) Uani 1 1 d . . .
H9 H 0.5402 0.5869 -0.3607 0.051 Uiso 1 1 calc R . .
C10 C 0.04671(18) 0.69150(17) 0.20908(15) 0.0251(4) Uani 1 1 d . . .
C11 C 0.0551(2) 0.5686(2) 0.16147(18) 0.0369(5) Uani 1 1 d . . .
C12 C -0.09624(19) 0.7685(2) 0.26725(17) 0.0343(5) Uani 1 1 d . . .
C13 C 0.12485(18) 0.67247(17) 0.29390(16) 0.0261(4) Uani 1 1 d . . .
C14 C 0.2118(2) 0.7345(2) 0.28134(17) 0.0334(4) Uani 1 1 d . . .
H14 H 0.2261 0.7843 0.2186 0.040 Uiso 1 1 calc R . .
C15 C 0.2787(2) 0.7240(3) 0.36083(19) 0.0438(6) Uani 1 1 d . . .
H15 H 0.3378 0.7676 0.3522 0.053 Uiso 1 1 calc R . .
C16 C 0.2603(2) 0.6517(3) 0.4515(2) 0.0469(6) Uani 1 1 d . . .
H16 H 0.3060 0.6456 0.5055 0.056 Uiso 1 1 calc R . .
C17 C 0.1756(2) 0.5884(3) 0.4638(2) 0.0480(6) Uani 1 1 d . . .
H17 H 0.1635 0.5374 0.5259 0.058 Uiso 1 1 calc R . .
C18 C 0.1076(2) 0.5983(2) 0.38591(19) 0.0403(5) Uani 1 1 d . . .
H18 H 0.0488 0.5544 0.3952 0.048 Uiso 1 1 calc R . .
O19 O 0.33210(14) 1.11914(13) -0.02213(13) 0.0362(3) Uani 1 1 d . . .
C20 C 0.3368(2) 1.2411(2) -0.0424(2) 0.0415(5) Uani 1 1 d . . .
H20A H 0.3550 1.2723 0.0209 0.050 Uiso 1 1 calc R . .
H20B H 0.2529 1.2966 -0.0507 0.050 Uiso 1 1 calc R . .
C21 C 0.4433(4) 1.2333(3) -0.1488(3) 0.0880(13) Uani 1 1 d . . .
H21A H 0.4068 1.2704 -0.2108 0.106 Uiso 1 1 calc R . .
H21B H 0.5007 1.2768 -0.1386 0.106 Uiso 1 1 calc R . .
C22 C 0.5141(3) 1.1061(3) -0.1732(3) 0.0766(10) Uani 1 1 d . . .
H22A H 0.5916 1.0813 -0.1453 0.092 Uiso 1 1 calc R . .
H22B H 0.5429 1.0883 -0.2553 0.092 Uiso 1 1 calc R . .
C23 C 0.4228(2) 1.0386(2) -0.1142(2) 0.0433(5) Uani 1 1 d . . .
H23A H 0.3777 1.0220 -0.1654 0.052 Uiso 1 1 calc R . .
H23B H 0.4702 0.9602 -0.0867 0.052 Uiso 1 1 calc R . .
O24 O 0.16975(17) 1.11387(17) 0.22821(13) 0.0473(4) Uani 1 1 d . . .
C25 C 0.0676(3) 1.0929(3) 0.3176(2) 0.0590(7) Uani 1 1 d . . .
H25A H 0.0629 1.0108 0.3085 0.071 Uiso 1 1 calc R . .
H25B H -0.0171 1.1548 0.3191 0.071 Uiso 1 1 calc R . .
C26 C 0.1020(4) 1.1028(3) 0.4230(3) 0.0722(9) Uani 1 1 d . . .
H26A H 0.0232 1.1414 0.4853 0.087 Uiso 1 1 calc R . .
H26B H 0.1491 1.0213 0.4457 0.087 Uiso 1 1 calc R . .
C27 C 0.1869(5) 1.1809(5) 0.3933(3) 0.1000(15) Uani 1 1 d . . .
H27A H 0.1417 1.2613 0.4336 0.120 Uiso 1 1 calc R . .
H27B H 0.2682 1.1412 0.4142 0.120 Uiso 1 1 calc R . .
C28 C 0.2156(3) 1.1958(3) 0.2709(2) 0.0579(7) Uani 1 1 d . . .
H28A H 0.1711 1.2810 0.2542 0.070 Uiso 1 1 calc R . .
H28B H 0.3101 1.1763 0.2362 0.070 Uiso 1 1 calc R . .
F21 F 0.48897(17) 0.70031(18) -0.11301(16) 0.0713(5) Uani 1 1 d . . .
F22 F 0.52013(15) 0.52105(16) -0.17490(14) 0.0679(5) Uani 1 1 d . . .
F23 F 0.37749(15) 0.59285(16) -0.01931(12) 0.0623(5) Uani 1 1 d . . .
F31 F 0.35399(17) 0.50075(13) -0.28488(13) 0.0605(4) Uani 1 1 d . . .
F32 F 0.21998(16) 0.53545(14) -0.11993(12) 0.0562(4) Uani 1 1 d . . .
F33 F 0.17273(15) 0.64536(15) -0.25603(13) 0.0539(4) Uani 1 1 d . . .
F111 F 0.17802(15) 0.49914(12) 0.12184(12) 0.0513(4) Uani 1 1 d . . .
F112 F -0.00384(17) 0.50492(13) 0.23945(13) 0.0568(4) Uani 1 1 d . . .
F113 F 0.00028(16) 0.58497(14) 0.07858(12) 0.0524(4) Uani 1 1 d . . .
F121 F -0.15326(13) 0.71174(14) 0.35301(12) 0.0512(4) Uani 1 1 d . . .
F122 F -0.16841(12) 0.79716(15) 0.19691(12) 0.0499(4) Uani 1 1 d . . .
F123 F -0.10040(12) 0.87281(12) 0.30868(11) 0.0434(3) Uani 1 1 d . . .

loop_
_atom_site_aniso_label
_atom_site_aniso_U_11
_atom_site_aniso_U_22
_atom_site_aniso_U_33
_atom_site_aniso_U_23
_atom_site_aniso_U_13
_atom_site_aniso_U_12
Ti 0.02425(17) 0.02052(17) 0.01832(17) 0.00195(12) -0.00633(12) -0.00738(13)
Li 0.0331(17) 0.0348(18) 0.0311(18) 0.0013(14) -0.0136(14) -0.0140(14)
F1 0.0319(6) 0.0280(6) 0.0298(6) 0.0017(5) -0.0131(5) -0.0112(5)
F2 0.0284(5) 0.0242(5) 0.0180(5) 0.0036(4) -0.0042(4) -0.0067(4)
F3 0.0314(6) 0.0281(6) 0.0325(6) 0.0040(5) -0.0135(5) -0.0131(5)
O1 0.0303(7) 0.0271(7) 0.0216(7) -0.0004(5) -0.0032(5) -0.0048(6)
O2 0.0281(6) 0.0240(6) 0.0205(6) 0.0055(5) -0.0064(5) -0.0097(5)
C1 0.0284(9) 0.0249(9) 0.0255(10) -0.0007(8) -0.0061(8) -0.0040(8)
C2 0.0352(11) 0.0492(14) 0.0364(12) 0.0059(10) -0.0123(9) -0.0048(10)
C3 0.0505(13) 0.0345(11) 0.0277(11) 0.0026(9) -0.0059(9) -0.0200(10)
C4 0.0284(9) 0.0307(10) 0.0245(10) 0.0002(8) -0.0044(8) -0.0120(8)
C5 0.0351(10) 0.0339(11) 0.0278(10) 0.0011(8) -0.0036(8) -0.0102(9)
C6 0.0524(14) 0.0399(13) 0.0384(13) 0.0110(10) -0.0070(11) -0.0161(11)
C7 0.0492(13) 0.0539(15) 0.0338(12) 0.0073(10) -0.0011(10) -0.0270(12)
C8 0.0401(12) 0.0559(15) 0.0366(13) -0.0016(11) 0.0071(10) -0.0170(11)
C9 0.0352(11) 0.0408(13) 0.0402(13) 0.0009(10) -0.0001(9) -0.0072(10)
C10 0.0305(9) 0.0255(9) 0.0209(9) 0.0054(7) -0.0078(7) -0.0118(8)
C11 0.0531(13) 0.0330(11) 0.0306(11) 0.0048(9) -0.0116(10) -0.0230(10)
C12 0.0304(10) 0.0459(12) 0.0266(10) 0.0077(9) -0.0082(8) -0.0137(9)
C13 0.0274(9) 0.0263(9) 0.0226(9) 0.0032(7) -0.0075(7) -0.0067(7)
C14 0.0357(10) 0.0418(12) 0.0259(10) 0.0064(9) -0.0099(8) -0.0168(9)
C15 0.0384(11) 0.0684(16) 0.0327(12) 0.0046(11) -0.0140(10) -0.0251(11)
C16 0.0416(12) 0.0687(17) 0.0317(12) 0.0069(11) -0.0189(10) -0.0138(12)
C17 0.0525(14) 0.0612(16) 0.0349(13) 0.0232(11) -0.0216(11) -0.0209(12)
C18 0.0461(12) 0.0457(13) 0.0359(12) 0.0187(10) -0.0179(10) -0.0218(11)
O19 0.0327(7) 0.0312(8) 0.0434(9) 0.0003(6) -0.0059(6) -0.0130(6)
C20 0.0449(12) 0.0343(12) 0.0489(14) -0.0008(10) -0.0107(11) -0.0196(10)
C21 0.087(2) 0.058(2) 0.094(3) -0.0065(18) 0.032(2) -0.0401(18)
C22 0.069(2) 0.0555(18) 0.069(2) 0.0098(15) 0.0204(16) -0.0108(15)
C23 0.0458(13) 0.0342(12) 0.0434(13) -0.0003(10) -0.0117(10) -0.0058(10)
O24 0.0543(10) 0.0638(11) 0.0304(8) -0.0018(8) -0.0153(7) -0.0246(9)
C25 0.0569(16) 0.080(2) 0.0436(15) 0.0025(14) -0.0127(13) -0.0282(15)
C26 0.084(2) 0.095(3) 0.0396(16) -0.0010(16) -0.0122(15) -0.037(2)
C27 0.126(3) 0.163(4) 0.0412(18) -0.020(2) -0.0110(19) -0.093(3)
C28 0.086(2) 0.0477(15) 0.0479(15) -0.0024(12) -0.0257(15) -0.0263(15)
F21 0.0649(10) 0.0959(13) 0.0781(12) 0.0099(10) -0.0484(9) -0.0354(10)
F22 0.0501(9) 0.0642(10) 0.0549(10) 0.0060(8) -0.0112(7) 0.0208(8)
F23 0.0535(9) 0.0802(11) 0.0365(8) 0.0190(8) -0.0164(7) -0.0009(8)
F31 0.0828(11) 0.0408(8) 0.0505(9) -0.0163(7) 0.0009(8) -0.0252(8)
F32 0.0829(11) 0.0500(9) 0.0406(8) 0.0088(7) -0.0056(7) -0.0400(8)
F33 0.0600(9) 0.0675(10) 0.0556(9) 0.0101(8) -0.0299(7) -0.0382(8)
F111 0.0654(9) 0.0282(7) 0.0498(9) -0.0072(6) -0.0099(7) -0.0063(6)
F112 0.0901(11) 0.0501(9) 0.0464(8) 0.0110(7) -0.0145(8) -0.0499(9)
F113 0.0812(10) 0.0543(9) 0.0411(8) 0.0021(7) -0.0281(7) -0.0381(8)
F121 0.0376(7) 0.0691(10) 0.0399(8) 0.0162(7) 0.0003(6) -0.0212(7)
F122 0.0321(6) 0.0749(10) 0.0430(8) 0.0073(7) -0.0188(6) -0.0123(7)
F123 0.0416(7) 0.0392(7) 0.0359(7) -0.0061(6) -0.0055(6) 0.0001(6)

loop_
_atom_type_symbol
_atom_type_description
_atom_type_scat_dispersion_real
_atom_type_scat_dispersion_imag
_atom_type_scat_source
C C 0.0033 0.0016 'International Tables Vol C Tables 4.2.6.8 and 6.1.1.4'
H H 0.0000 0.0000 'International Tables Vol C Tables 4.2.6.8 and 6.1.1.4'
Li Li -0.0003 0.0001 'International Tables Vol C Tables 4.2.6.8 and 6.1.1.4'
O O 0.0106 0.0060 'International Tables Vol C Tables 4.2.6.8 and 6.1.1.4'
F F 0.0171 0.0103 'International Tables Vol C Tables 4.2.6.8 and 6.1.1.4'
Ti Ti 0.2776 0.4457 'International Tables Vol C Tables 4.2.6.8 and 6.1.1.4'

loop_
_geom_angle_atom_site_label_1
_geom_angle_atom_site_label_2
_geom_angle_atom_site_label_3
_geom_angle
_geom_angle_site_symmetry_1
_geom_angle_site_symmetry_3
_geom_angle_publ_flag
O1 Ti O2 103.32(6) . . ?
O1 Ti F1 94.02(6) . . ?
O2 Ti F1 94.66(5) . . ?
O1 Ti F3 93.64(6) . . ?
O2 Ti F3 92.11(5) . . ?
F1 Ti F3 168.34(5) . . ?
O1 Ti F2 92.17(5) . 2_575 ?
O2 Ti F2 164.48(5) . 2_575 ?
F1 Ti F2 85.16(5) . 2_575 ?
F3 Ti F2 85.78(5) . 2_575 ?
O1 Ti F2 163.88(5) . . ?
O2 Ti F2 92.78(5) . . ?
F1 Ti F2 85.24(5) . . ?
F3 Ti F2 84.97(5) . . ?
F2 Ti F2 71.72(5) 2_575 . ?
O1 Ti Ti 128.21(5) . 2_575 ?
O2 Ti Ti 128.46(4) . 2_575 ?
F1 Ti Ti 84.07(4) . 2_575 ?
F3 Ti Ti 84.29(4) . 2_575 ?
F2 Ti Ti 36.04(3) 2_575 2_575 ?
F2 Ti Ti 35.68(3) . 2_575 ?
O1 Ti Li 107.63(7) . 2_575 ?
O2 Ti Li 108.37(7) . 2_575 ?
F1 Ti Li 22.87(7) . 2_575 ?
F3 Ti Li 145.48(7) . 2_575 ?
F2 Ti Li 67.00(7) 2_575 2_575 ?
F2 Ti Li 67.04(7) . 2_575 ?
Ti Ti Li 61.20(6) 2_575 2_575 ?
O1 Ti Li 107.19(7) . . ?
O2 Ti Li 106.67(7) . . ?
F1 Ti Li 145.00(7) . . ?
F3 Ti Li 23.36(7) . . ?
F2 Ti Li 66.94(7) 2_575 . ?
F2 Ti Li 66.68(7) . . ?
Ti Ti Li 60.93(6) 2_575 . ?
Li Ti Li 122.13(5) 2_575 . ?
F1 Li F3 105.00(16) 2_575 . ?
F1 Li O19 114.06(19) 2_575 . ?
F3 Li O19 108.65(18) . . ?
F1 Li O24 110.11(19) 2_575 . ?
F3 Li O24 109.57(19) . . ?
O19 Li O24 109.31(17) . . ?
F1 Li Ti 23.22(6) 2_575 2_575 ?
F3 Li Ti 81.78(11) . 2_575 ?
O19 Li Ti 123.07(15) . 2_575 ?
O24 Li Ti 119.45(15) . 2_575 ?
F1 Li Ti 81.09(11) 2_575 . ?
F3 Li Ti 23.92(6) . . ?
O19 Li Ti 119.36(15) . . ?
O24 Li Ti 119.66(15) . . ?
Ti Li Ti 57.87(5) 2_575 . ?
Li F1 Ti 133.91(12) 2_575 . ?
Ti F2 Ti 108.28(5) 2_575 . ?
Li F3 Ti 132.72(12) . . ?
C1 O1 Ti 169.41(12) . . ?
C10 O2 Ti 161.17(12) . . ?
O1 C1 C4 112.40(16) . . ?
O1 C1 C2 106.26(16) . . ?
C4 C1 C2 111.23(16) . . ?
O1 C1 C3 106.58(16) . . ?
C4 C1 C3 109.24(16) . . ?
C2 C1 C3 111.01(18) . . ?
F23 C2 F22 107.3(2) . . ?
F23 C2 F21 106.7(2) . . ?
F22 C2 F21 107.6(2) . . ?
F23 C2 C1 112.20(18) . . ?
F22 C2 C1 113.5(2) . . ?
F21 C2 C1 109.28(19) . . ?
F33 C3 F32 108.33(19) . . ?
F33 C3 F31 106.94(19) . . ?
F32 C3 F31 107.26(18) . . ?
F33 C3 C1 109.65(17) . . ?
F32 C3 C1 111.89(18) . . ?
F31 C3 C1 112.56(18) . . ?
C5 C4 C9 119.34(19) . . ?
C5 C4 C1 118.82(17) . . ?
C9 C4 C1 121.81(19) . . ?
C4 C5 C6 119.8(2) . . ?
C4 C5 H5 120.1 . . ?
C6 C5 H5 120.1 . . ?
C7 C6 C5 120.7(2) . . ?
C7 C6 H6 119.6 . . ?
C5 C6 H6 119.6 . . ?
C6 C7 C8 119.6(2) . . ?
C6 C7 H7 120.2 . . ?
C8 C7 H7 120.2 . . ?
C7 C8 C9 120.4(2) . . ?
C7 C8 H8 119.8 . . ?
C9 C8 H8 119.8 . . ?
C8 C9 C4 120.1(2) . . ?
C8 C9 H9 119.9 . . ?
C4 C9 H9 119.9 . . ?
O2 C10 C13 111.98(15) . . ?
O2 C10 C11 106.53(15) . . ?
C13 C10 C11 111.60(16) . . ?
O2 C10 C12 106.98(15) . . ?
C13 C10 C12 108.76(16) . . ?
C11 C10 C12 110.90(16) . . ?
F111 C11 F113 108.18(19) . . ?
F111 C11 F112 107.14(18) . . ?
F113 C11 F112 107.04(18) . . ?
F111 C11 C10 110.13(17) . . ?
F113 C11 C10 111.49(17) . . ?
F112 C11 C10 112.66(17) . . ?
F122 C12 F123 107.06(18) . . ?
F122 C12 F121 107.69(17) . . ?
F123 C12 F121 107.14(17) . . ?
F122 C12 C10 112.53(17) . . ?
F123 C12 C10 109.60(16) . . ?
F121 C12 C10 112.53(17) . . ?
C14 C13 C18 118.80(19) . . ?
C14 C13 C10 118.82(17) . . ?
C18 C13 C10 122.33(17) . . ?
C13 C14 C15 119.9(2) . . ?
C13 C14 H14 120.1 . . ?
C15 C14 H14 120.1 . . ?
C16 C15 C14 120.9(2) . . ?
C16 C15 H15 119.6 . . ?
C14 C15 H15 119.6 . . ?
C17 C16 C15 119.6(2) . . ?
C17 C16 H16 120.2 . . ?
C15 C16 H16 120.2 . . ?
C16 C17 C18 120.3(2) . . ?
C16 C17 H17 119.9 . . ?
C18 C17 H17 119.9 . . ?
C17 C18 C13 120.5(2) . . ?
C17 C18 H18 119.7 . . ?
C13 C18 H18 119.7 . . ?
C23 O19 C20 109.59(16) . . ?
C23 O19 Li 123.13(17) . . ?
C20 O19 Li 122.09(17) . . ?
O19 C20 C21 106.6(2) . . ?
O19 C20 H20A 110.4 . . ?
C21 C20 H20A 110.4 . . ?
O19 C20 H20B 110.4 . . ?
C21 C20 H20B 110.4 . . ?
H20A C20 H20B 108.6 . . ?
C22 C21 C20 106.3(2) . . ?
C22 C21 H21A 110.5 . . ?
C20 C21 H21A 110.5 . . ?
C22 C21 H21B 110.5 . . ?
C20 C21 H21B 110.5 . . ?
H21A C21 H21B 108.7 . . ?
C21 C22 C23 106.4(2) . . ?
C21 C22 H22A 110.4 . . ?
C23 C22 H22A 110.4 . . ?
C21 C22 H22B 110.4 . . ?
C23 C22 H22B 110.4 . . ?
H22A C22 H22B 108.6 . . ?
O19 C23 C22 104.6(2) . . ?
O19 C23 H23A 110.8 . . ?
C22 C23 H23A 110.8 . . ?
O19 C23 H23B 110.8 . . ?
C22 C23 H23B 110.8 . . ?
H23A C23 H23B 108.9 . . ?
C28 O24 C25 107.6(2) . . ?
C28 O24 Li 127.00(19) . . ?
C25 O24 Li 120.76(18) . . ?
O24 C25 C26 105.3(2) . . ?
O24 C25 H25A 110.7 . . ?
C26 C25 H25A 110.7 . . ?
O24 C25 H25B 110.7 . . ?
C26 C25 H25B 110.7 . . ?
H25A C25 H25B 108.8 . . ?
C27 C26 C25 104.4(3) . . ?
C27 C26 H26A 110.9 . . ?
C25 C26 H26A 110.9 . . ?
C27 C26 H26B 110.9 . . ?
C25 C26 H26B 110.9 . . ?
H26A C26 H26B 108.9 . . ?
C28 C27 C26 106.8(3) . . ?
C28 C27 H27A 110.4 . . ?
C26 C27 H27A 110.4 . . ?
C28 C27 H27B 110.4 . . ?
C26 C27 H27B 110.4 . . ?
H27A C27 H27B 108.6 . . ?
O24 C28 C27 106.8(2) . . ?
O24 C28 H28A 110.4 . . ?
C27 C28 H28A 110.4 . . ?
O24 C28 H28B 110.4 . . ?
C27 C28 H28B 110.4 . . ?
H28A C28 H28B 108.6 . . ?

loop_
_geom_bond_atom_site_label_1
_geom_bond_atom_site_label_2
_geom_bond_distance
_geom_bond_site_symmetry_2
_geom_bond_publ_flag
Ti O1 1.8024(13) . ?
Ti O2 1.8141(13) . ?
Ti F1 1.8548(11) . ?
Ti F3 1.8752(11) . ?
Ti F2 2.0173(11) 2_575 ?
Ti F2 2.0347(11) . ?
Ti Ti 3.2839(7) 2_575 ?
Ti Li 3.389(3) 2_575 ?
Ti Li 3.398(3) . ?
Li F1 1.828(4) 2_575 ?
Li F3 1.834(4) . ?
Li O19 1.916(4) . ?
Li O24 1.928(4) . ?
Li Ti 3.389(3) 2_575 ?
F1 Li 1.828(4) 2_575 ?
F2 Ti 2.0173(11) 2_575 ?
O1 C1 1.373(2) . ?
O2 C10 1.384(2) . ?
C1 C4 1.533(3) . ?
C1 C2 1.539(3) . ?
C1 C3 1.553(3) . ?
C2 F23 1.323(3) . ?
C2 F22 1.328(3) . ?
C2 F21 1.337(3) . ?
C3 F33 1.320(3) . ?
C3 F32 1.322(2) . ?
C3 F31 1.336(3) . ?
C4 C5 1.383(3) . ?
C4 C9 1.389(3) . ?
C5 C6 1.390(3) . ?
C5 H5 0.9500 . ?
C6 C7 1.374(3) . ?
C6 H6 0.9500 . ?
C7 C8 1.375(4) . ?
C7 H7 0.9500 . ?
C8 C9 1.387(3) . ?
C8 H8 0.9500 . ?
C9 H9 0.9500 . ?
C10 C13 1.532(3) . ?
C10 C11 1.546(3) . ?
C10 C12 1.551(3) . ?
C11 F111 1.324(3) . ?
C11 F113 1.328(3) . ?
C11 F112 1.343(2) . ?
C12 F122 1.325(2) . ?
C12 F123 1.330(3) . ?
C12 F121 1.338(2) . ?
C13 C14 1.381(3) . ?
C13 C18 1.396(3) . ?
C14 C15 1.392(3) . ?
C14 H14 0.9500 . ?
C15 C16 1.372(3) . ?
C15 H15 0.9500 . ?
C16 C17 1.370(4) . ?
C16 H16 0.9500 . ?
C17 C18 1.386(3) . ?
C17 H17 0.9500 . ?
C18 H18 0.9500 . ?
O19 C23 1.436(3) . ?
O19 C20 1.440(3) . ?
C20 C21 1.498(4) . ?
C20 H20A 0.9900 . ?
C20 H20B 0.9900 . ?
C21 C22 1.432(4) . ?
C21 H21A 0.9900 . ?
C21 H21B 0.9900 . ?
C22 C23 1.507(4) . ?
C22 H22A 0.9900 . ?
C22 H22B 0.9900 . ?
C23 H23A 0.9900 . ?
C23 H23B 0.9900 . ?
O24 C28 1.424(3) . ?
O24 C25 1.434(3) . ?
C25 C26 1.496(4) . ?
C25 H25A 0.9900 . ?
C25 H25B 0.9900 . ?
C26 C27 1.496(5) . ?
C26 H26A 0.9900 . ?
C26 H26B 0.9900 . ?
C27 C28 1.474(4) . ?
C27 H27A 0.9900 . ?
C27 H27B 0.9900 . ?
C28 H28A 0.9900 . ?
C28 H28B 0.9900 . ?
